data_4026617
loop_
_publ_author_name
'Alexey Yu. Sukhorukov'
'Yaroslav D. Boyko'
'Sema L. Ioffe'
'Yulia A. Khomutova'
'Yulia V. Nelyubina'
'Vladimir A. Tartakovsky'

_publ_section_title
;
 Synthesis of PDE IVb Inhibitors. 1. Asymmetric Synthesis and
 Stereochemical Assignment of (+)- and
 (-)-7-[3-(Cyclopentyloxy)-4-methoxyphenyl]hexahydro-3H-pyrrolizin-3-one
;
_journal_name_full 'Journal of Organic Chemistry'
_journal_page_first 7893
_journal_page_last 7900
_journal_paper_doi 10.1021/jo201331h
_journal_volume 76
_journal_year 2011
_chemical_formula_sum 'C30 H30 N O8'
_chemical_formula_weight 532.55
_chemical_name_systematic
;

 ?

;
_space_group_IT_number 2
_symmetry_cell_setting triclinic
_symmetry_space_group_name_Hall '-P 1'
_symmetry_space_group_name_H-M 'P -1'
_atom_sites_solution_hydrogens geom
_atom_sites_solution_primary direct
_atom_sites_solution_secondary difmap
_audit_creation_method SHELXL-97
_cell_angle_alpha 63.6620(10)
_cell_angle_beta 64.3830(10)
_cell_angle_gamma 67.5390(10)
_cell_formula_units_Z 2
_cell_length_a 12.2643(10)
_cell_length_b 12.6227(10)
_cell_length_c 12.7582(11)
_cell_measurement_temperature 100(2)
_cell_volume 1551.2(2)
_computing_structure_refinement 'SHELXL-97 (Sheldrick, 1997)'
_computing_structure_solution 'SHELXS-97 (Sheldrick, 1990)'
_diffrn_ambient_temperature 100(2)
_diffrn_measured_fraction_theta_full 0.996
_diffrn_measured_fraction_theta_max 0.996
_diffrn_radiation_monochromator graphite
_diffrn_radiation_source 'fine-focus sealed tube'
_diffrn_radiation_type MoK\a
_diffrn_radiation_wavelength 0.71073
_diffrn_reflns_av_R_equivalents 0.0216
_diffrn_reflns_av_sigmaI/netI 0.0357
_diffrn_reflns_limit_h_max 16
_diffrn_reflns_limit_h_min -16
_diffrn_reflns_limit_k_max 17
_diffrn_reflns_limit_k_min -17
_diffrn_reflns_limit_l_max 17
_diffrn_reflns_limit_l_min -17
_diffrn_reflns_number 18474
_diffrn_reflns_theta_full 29.00
_diffrn_reflns_theta_max 29.00
_diffrn_reflns_theta_min 1.85
_exptl_absorpt_coefficient_mu 0.083
_exptl_absorpt_correction_T_max 0.9796
_exptl_absorpt_correction_T_min 0.9715
_exptl_crystal_density_diffrn 1.140
_exptl_crystal_F_000 562
_exptl_crystal_size_max 0.35
_exptl_crystal_size_mid 0.30
_exptl_crystal_size_min 0.25
_refine_diff_density_max 0.915
_refine_diff_density_min -0.478
_refine_diff_density_rms 0.058
_refine_ls_extinction_method none
_refine_ls_goodness_of_fit_ref 1.173
_refine_ls_hydrogen_treatment mixed
_refine_ls_matrix_type full
_refine_ls_number_parameters 384
_refine_ls_number_reflns 8216
_refine_ls_number_restraints 0
_refine_ls_restrained_S_all 1.173
_refine_ls_R_factor_all 0.0701
_refine_ls_R_factor_gt 0.0542
_refine_ls_shift/su_max 0.004
_refine_ls_shift/su_mean 0.000
_refine_ls_structure_factor_coef Fsqd
_refine_ls_weighting_details 'calc w=1/[\s^2^(Fo^2^)+(0.1000P)^2^+0.0000P] where P=(Fo^2^+2Fc^2^)/3'
_refine_ls_weighting_scheme calc
_refine_ls_wR_factor_gt 0.1655
_refine_ls_wR_factor_ref 0.1761
_reflns_number_gt 6224
_reflns_number_total 8216
_reflns_threshold_expression >2sigma(I)
_cod_data_source_file jo201331h_si_002.cif
_cod_data_source_block a
_cod_database_code 4026617

loop_
_symmetry_equiv_pos_as_xyz
'x, y, z'
'-x, -y, -z'

loop_
_atom_site_label
_atom_site_type_symbol
_atom_site_fract_x
_atom_site_fract_y
_atom_site_fract_z
_atom_site_U_iso_or_equiv
_atom_site_adp_type
_atom_site_occupancy
_atom_site_symmetry_multiplicity
_atom_site_calc_flag
_atom_site_refinement_flags
_atom_site_disorder_assembly
_atom_site_disorder_group
N1 N 0.29110(12) 0.26162(11) 0.30024(11) 0.0195(3) Uani 1 1 d . . .
O1 O 0.19072(10) 0.20798(10) 0.33180(10) 0.0217(2) Uani 1 1 d . . .
O2 O 0.26789(10) 0.03047(9) 0.47476(9) 0.0187(2) Uani 1 1 d . . .
O3 O 0.15627(10) 0.25867(9) 0.92774(9) 0.0181(2) Uani 1 1 d . . .
O4 O 0.61565(12) 0.41514(12) 0.24110(12) 0.0357(3) Uani 1 1 d . . .
O5 O 0.58040(12) 0.54990(13) 0.06490(11) 0.0359(3) Uani 1 1 d . . .
O8 O 0.05412(11) 0.48839(9) 0.87039(10) 0.0214(2) Uani 1 1 d . . .
C1 C 0.16362(14) 0.12530(14) 0.45561(14) 0.0194(3) Uani 1 1 d . . .
H1A H 0.0952 0.0897 0.4723 0.023 Uiso 1 1 calc R . .
C2 C 0.12139(14) 0.19081(14) 0.54607(14) 0.0201(3) Uani 1 1 d . . .
H2A H 0.1059 0.1318 0.6310 0.024 Uiso 1 1 calc R . .
H2B H 0.0424 0.2520 0.5403 0.024 Uiso 1 1 calc R . .
C3 C 0.22014(14) 0.25402(13) 0.51907(13) 0.0162(3) Uani 1 1 d . . .
H3A H 0.2948 0.1886 0.5356 0.019 Uiso 1 1 calc R . .
C4 C 0.25988(14) 0.32979(13) 0.38165(13) 0.0171(3) Uani 1 1 d . . .
H4A H 0.1909 0.4030 0.3646 0.021 Uiso 1 1 calc R . .
C5 C 0.29800(14) -0.06060(14) 0.42110(14) 0.0203(3) Uani 1 1 d . . .
H5A H 0.2696 -0.0225 0.3470 0.024 Uiso 1 1 calc R . .
C6 C 0.43975(14) -0.10781(13) 0.38115(14) 0.0204(3) Uani 1 1 d . . .
H6A H 0.4660 -0.1416 0.4561 0.024 Uiso 1 1 calc R . .
C7 C 0.47576(16) -0.21301(15) 0.33309(16) 0.0257(3) Uani 1 1 d . . .
H7A H 0.4527 -0.1817 0.2574 0.031 Uiso 1 1 calc R . .
H7B H 0.5670 -0.2458 0.3113 0.031 Uiso 1 1 calc R . .
C8 C 0.41094(18) -0.31500(16) 0.42910(18) 0.0320(4) Uani 1 1 d . . .
H8A H 0.4341 -0.3799 0.3946 0.038 Uiso 1 1 calc R . .
H8B H 0.4385 -0.3507 0.5026 0.038 Uiso 1 1 calc R . .
C9 C 0.27035(18) -0.26606(17) 0.46643(19) 0.0341(4) Uani 1 1 d . . .
H9A H 0.2421 -0.2369 0.3943 0.041 Uiso 1 1 calc R . .
H9B H 0.2296 -0.3322 0.5313 0.041 Uiso 1 1 calc R . .
C10 C 0.23248(17) -0.16212(15) 0.51461(16) 0.0285(4) Uani 1 1 d . . .
H10A H 0.1414 -0.1291 0.5342 0.034 Uiso 1 1 calc R . .
H10B H 0.2531 -0.1936 0.5917 0.034 Uiso 1 1 calc R . .
C11 C 0.50487(14) -0.00626(13) 0.28876(14) 0.0196(3) Uani 1 1 d . . .
C12 C 0.49600(15) 0.05225(15) 0.16992(15) 0.0249(3) Uani 1 1 d . . .
H12A H 0.4512 0.0258 0.1449 0.030 Uiso 1 1 calc R . .
C13 C 0.55169(17) 0.14871(16) 0.08746(15) 0.0306(4) Uani 1 1 d . . .
H13A H 0.5441 0.1878 0.0071 0.037 Uiso 1 1 calc R . .
C14 C 0.61794(17) 0.18791(16) 0.12186(17) 0.0315(4) Uani 1 1 d . . .
H14A H 0.6551 0.2544 0.0658 0.038 Uiso 1 1 calc R . .
C15 C 0.62981(15) 0.12975(15) 0.23840(16) 0.0276(4) Uani 1 1 d . . .
H15A H 0.6767 0.1553 0.2620 0.033 Uiso 1 1 calc R . .
C16 C 0.57324(14) 0.03393(14) 0.32128(15) 0.0213(3) Uani 1 1 d . . .
H16A H 0.5813 -0.0048 0.4015 0.026 Uiso 1 1 calc R . .
C17 C 0.17562(13) 0.32363(13) 0.60678(13) 0.0161(3) Uani 1 1 d . . .
C18 C 0.18869(13) 0.25858(13) 0.72441(13) 0.0162(3) Uani 1 1 d . . .
H18A H 0.2269 0.1741 0.7452 0.019 Uiso 1 1 calc R . .
C19 C 0.14732(13) 0.31469(13) 0.81083(13) 0.0160(3) Uani 1 1 d . . .
C20 C 0.09193(14) 0.44008(13) 0.78019(13) 0.0174(3) Uani 1 1 d . . .
C21 C 0.07727(14) 0.50423(13) 0.66520(14) 0.0190(3) Uani 1 1 d . . .
H21A H 0.0384 0.5886 0.6446 0.023 Uiso 1 1 calc R . .
C22 C 0.11907(14) 0.44625(13) 0.57869(13) 0.0186(3) Uani 1 1 d . . .
H22A H 0.1084 0.4917 0.4998 0.022 Uiso 1 1 calc R . .
C23 C 0.19717(14) 0.12774(13) 0.97067(14) 0.0191(3) Uani 1 1 d . . .
H23A H 0.2759 0.0982 0.9104 0.023 Uiso 1 1 calc R . .
C24 C 0.21336(15) 0.09025(14) 1.09565(14) 0.0235(3) Uani 1 1 d . . .
H24A H 0.2312 0.1572 1.1015 0.028 Uiso 1 1 calc R . .
H24B H 0.2832 0.0178 1.1066 0.028 Uiso 1 1 calc R . .
C25 C 0.08989(17) 0.06100(16) 1.19517(15) 0.0294(4) Uani 1 1 d . . .
H25A H 0.1039 -0.0251 1.2490 0.035 Uiso 1 1 calc R . .
H25B H 0.0534 0.1135 1.2469 0.035 Uiso 1 1 calc R . .
C26 C 0.00358(16) 0.08598(16) 1.12435(15) 0.0287(4) Uani 1 1 d . . .
H26A H -0.0497 0.1696 1.1118 0.034 Uiso 1 1 calc R . .
H26B H -0.0501 0.0273 1.1687 0.034 Uiso 1 1 calc R . .
C27 C 0.09444(16) 0.06956(14) 1.00063(14) 0.0234(3) Uani 1 1 d . . .
H27A H 0.1275 -0.0176 1.0089 0.028 Uiso 1 1 calc R . .
H27B H 0.0534 0.1114 0.9360 0.028 Uiso 1 1 calc R . .
C28 C 0.37654(14) 0.37160(13) 0.34733(13) 0.0186(3) Uani 1 1 d . B .
H28A H 0.4454 0.2989 0.3614 0.022 Uiso 1 1 calc R . .
H28B H 0.3602 0.4146 0.4033 0.022 Uiso 1 1 calc R . .
C29 C 0.41880(14) 0.45591(13) 0.21335(13) 0.0188(3) Uani 1 1 d . . .
H29A H 0.4190 0.4201 0.1573 0.023 Uiso 1 1 calc R B .
C30 C 0.54862(15) 0.46976(14) 0.17848(14) 0.0225(3) Uani 1 1 d . B .
C32 C 0.32827(17) 0.57842(15) 0.19898(15) 0.0296(4) Uani 1 1 d . A .
C34 C 0.01627(18) 0.61802(14) 0.83572(15) 0.0279(4) Uani 1 1 d . . .
H34A H -0.0086 0.6420 0.9077 0.042 Uiso 1 1 calc R . .
H34B H -0.0542 0.6477 0.8047 0.042 Uiso 1 1 calc R . .
H34C H 0.0857 0.6532 0.7710 0.042 Uiso 1 1 calc R . .
O6 O 0.3503(3) 0.6643(3) 0.2142(3) 0.0261(6) Uiso 0.45 1 d P A 2
O7 O 0.2383(3) 0.5932(3) 0.1747(3) 0.0246(7) Uiso 0.45 1 d P A 2
C31 C 0.6896(4) 0.5903(4) 0.0263(4) 0.0229(9) Uiso 0.45 1 d P B 2
H31A H 0.7025 0.6487 -0.0578 0.034 Uiso 0.45 1 calc PR B 2
H31B H 0.7615 0.5205 0.0281 0.034 Uiso 0.45 1 calc PR B 2
H31C H 0.6801 0.6294 0.0821 0.034 Uiso 0.45 1 calc PR B 2
C33 C 0.1433(4) 0.7046(4) 0.1739(4) 0.0334(10) Uiso 0.45 1 d P A 2
H33A H 0.0756 0.7024 0.1540 0.050 Uiso 0.45 1 calc PR A 2
H33B H 0.1790 0.7738 0.1118 0.050 Uiso 0.45 1 calc PR A 2
H33C H 0.1107 0.7132 0.2554 0.050 Uiso 0.45 1 calc PR A 2
O6' O 0.3060(3) 0.6497(3) 0.2398(3) 0.0486(8) Uiso 0.55 1 d P A 1
O7' O 0.2485(2) 0.5844(2) 0.1383(2) 0.0230(5) Uiso 0.55 1 d P A 1
C31' C 0.7147(4) 0.5570(4) 0.0149(3) 0.0289(8) Uiso 0.55 1 d P B 1
H31D H 0.7309 0.6178 -0.0680 0.043 Uiso 0.55 1 calc PR B 1
H31E H 0.7690 0.4774 0.0109 0.043 Uiso 0.55 1 calc PR B 1
H31F H 0.7313 0.5805 0.0692 0.043 Uiso 0.55 1 calc PR B 1
C33' C 0.1425(3) 0.6898(3) 0.1359(3) 0.0283(7) Uiso 0.55 1 d P A 1
H33D H 0.0926 0.6883 0.0940 0.042 Uiso 0.55 1 calc PR A 1
H33E H 0.1727 0.7646 0.0915 0.042 Uiso 0.55 1 calc PR A 1
H33F H 0.0911 0.6872 0.2205 0.042 Uiso 0.55 1 calc PR A 1

loop_
_atom_site_aniso_label
_atom_site_aniso_U_11
_atom_site_aniso_U_22
_atom_site_aniso_U_33
_atom_site_aniso_U_23
_atom_site_aniso_U_13
_atom_site_aniso_U_12
N1 0.0225(6) 0.0227(6) 0.0142(6) -0.0057(5) -0.0036(5) -0.0092(5)
O1 0.0237(6) 0.0260(6) 0.0182(5) -0.0061(4) -0.0090(4) -0.0075(5)
O2 0.0212(5) 0.0200(5) 0.0175(5) -0.0076(4) -0.0066(4) -0.0055(4)
O3 0.0255(6) 0.0154(5) 0.0137(5) -0.0031(4) -0.0082(4) -0.0050(4)
O4 0.0309(7) 0.0436(8) 0.0274(7) 0.0056(6) -0.0151(5) -0.0178(6)
O5 0.0395(7) 0.0490(8) 0.0213(6) 0.0083(5) -0.0134(5) -0.0320(6)
O8 0.0331(6) 0.0142(5) 0.0165(5) -0.0057(4) -0.0084(4) -0.0038(4)
C1 0.0186(7) 0.0220(7) 0.0182(7) -0.0067(6) -0.0054(6) -0.0060(6)
C2 0.0194(7) 0.0232(7) 0.0160(7) -0.0072(6) -0.0020(6) -0.0068(6)
C3 0.0186(7) 0.0167(7) 0.0118(6) -0.0042(5) -0.0036(5) -0.0047(5)
C4 0.0186(7) 0.0176(7) 0.0123(6) -0.0037(5) -0.0039(5) -0.0042(5)
C5 0.0238(8) 0.0216(7) 0.0192(7) -0.0084(6) -0.0061(6) -0.0080(6)
C6 0.0232(8) 0.0192(7) 0.0200(7) -0.0047(6) -0.0093(6) -0.0057(6)
C7 0.0233(8) 0.0233(8) 0.0319(9) -0.0124(7) -0.0076(7) -0.0046(6)
C8 0.0393(10) 0.0236(8) 0.0387(10) -0.0114(7) -0.0128(8) -0.0113(7)
C9 0.0354(10) 0.0331(9) 0.0396(10) -0.0186(8) -0.0017(8) -0.0181(8)
C10 0.0302(9) 0.0292(9) 0.0283(9) -0.0123(7) -0.0006(7) -0.0162(7)
C11 0.0157(7) 0.0183(7) 0.0210(7) -0.0074(6) -0.0045(6) -0.0007(6)
C12 0.0219(8) 0.0278(8) 0.0208(8) -0.0085(6) -0.0065(6) -0.0016(6)
C13 0.0298(9) 0.0274(8) 0.0179(8) -0.0038(7) -0.0029(7) -0.0002(7)
C14 0.0267(9) 0.0241(8) 0.0283(9) -0.0071(7) 0.0042(7) -0.0075(7)
C15 0.0201(8) 0.0249(8) 0.0348(9) -0.0117(7) -0.0024(7) -0.0077(6)
C16 0.0181(7) 0.0199(7) 0.0237(8) -0.0075(6) -0.0063(6) -0.0023(6)
C17 0.0149(6) 0.0185(7) 0.0135(7) -0.0050(5) -0.0024(5) -0.0053(5)
C18 0.0166(7) 0.0147(6) 0.0155(7) -0.0047(5) -0.0041(5) -0.0034(5)
C19 0.0163(7) 0.0172(7) 0.0135(7) -0.0034(5) -0.0043(5) -0.0056(5)
C20 0.0186(7) 0.0170(7) 0.0163(7) -0.0059(5) -0.0029(5) -0.0065(6)
C21 0.0218(7) 0.0145(6) 0.0184(7) -0.0038(5) -0.0062(6) -0.0042(6)
C22 0.0221(7) 0.0193(7) 0.0129(7) -0.0035(5) -0.0052(5) -0.0060(6)
C23 0.0224(7) 0.0158(7) 0.0173(7) -0.0044(6) -0.0085(6) -0.0016(6)
C24 0.0296(8) 0.0217(7) 0.0210(8) -0.0040(6) -0.0141(6) -0.0049(6)
C25 0.0383(10) 0.0323(9) 0.0179(8) -0.0038(7) -0.0105(7) -0.0123(8)
C26 0.0304(9) 0.0323(9) 0.0233(8) -0.0058(7) -0.0059(7) -0.0146(7)
C27 0.0337(9) 0.0206(7) 0.0201(8) -0.0035(6) -0.0122(7) -0.0101(6)
C28 0.0191(7) 0.0203(7) 0.0125(7) -0.0021(5) -0.0042(5) -0.0058(6)
C29 0.0198(7) 0.0186(7) 0.0146(7) -0.0030(5) -0.0046(5) -0.0052(6)
C30 0.0275(8) 0.0230(7) 0.0175(7) -0.0032(6) -0.0071(6) -0.0108(6)
C32 0.0348(9) 0.0219(8) 0.0190(8) -0.0036(6) -0.0044(7) -0.0022(7)
C34 0.0450(10) 0.0152(7) 0.0210(8) -0.0063(6) -0.0093(7) -0.0057(7)

loop_
_atom_type_symbol
_atom_type_description
_atom_type_scat_dispersion_real
_atom_type_scat_dispersion_imag
_atom_type_scat_source
C C 0.0033 0.0016 'International Tables Vol C Tables 4.2.6.8 and 6.1.1.4'
H H 0.0000 0.0000 'International Tables Vol C Tables 4.2.6.8 and 6.1.1.4'
N N 0.0061 0.0033 'International Tables Vol C Tables 4.2.6.8 and 6.1.1.4'
O O 0.0106 0.0060 'International Tables Vol C Tables 4.2.6.8 and 6.1.1.4'

loop_
_geom_angle_atom_site_label_1
_geom_angle_atom_site_label_2
_geom_angle_atom_site_label_3
_geom_angle
O1 N1 C4 111.35(11)
C1 O1 N1 111.78(10)
C1 O2 C5 114.82(11)
C19 O3 C23 117.66(11)
C30 O5 C31 117.3(2)
C30 O5 C31' 114.09(18)
C31 O5 C31' 17.6(2)
C20 O8 C34 116.84(12)
O2 C1 O1 111.61(12)
O2 C1 C2 108.38(12)
O1 C1 C2 110.56(12)
O2 C1 H1A 108.7
O1 C1 H1A 108.7
C2 C1 H1A 108.7
C1 C2 C3 110.78(12)
C1 C2 H2A 109.5
C3 C2 H2A 109.5
C1 C2 H2B 109.5
C3 C2 H2B 109.5
H2A C2 H2B 108.1
C17 C3 C4 114.97(12)
C17 C3 C2 110.72(12)
C4 C3 C2 109.62(12)
C17 C3 H3A 107.0
C4 C3 H3A 107.0
C2 C3 H3A 107.0
N1 C4 C28 106.39(12)
N1 C4 C3 113.05(12)
C28 C4 C3 110.34(12)
N1 C4 H4A 109.0
C28 C4 H4A 109.0
C3 C4 H4A 109.0
O2 C5 C10 109.73(12)
O2 C5 C6 107.73(12)
C10 C5 C6 111.69(13)
O2 C5 H5A 109.2
C10 C5 H5A 109.2
C6 C5 H5A 109.2
C11 C6 C5 111.59(12)
C11 C6 C7 112.84(13)
C5 C6 C7 109.63(12)
C11 C6 H6A 107.5
C5 C6 H6A 107.5
C7 C6 H6A 107.5
C8 C7 C6 111.62(14)
C8 C7 H7A 109.3
C6 C7 H7A 109.3
C8 C7 H7B 109.3
C6 C7 H7B 109.3
H7A C7 H7B 108.0
C9 C8 C7 110.29(15)
C9 C8 H8A 109.6
C7 C8 H8A 109.6
C9 C8 H8B 109.6
C7 C8 H8B 109.6
H8A C8 H8B 108.1
C10 C9 C8 110.76(15)
C10 C9 H9A 109.5
C8 C9 H9A 109.5
C10 C9 H9B 109.5
C8 C9 H9B 109.5
H9A C9 H9B 108.1
C5 C10 C9 111.76(14)
C5 C10 H10A 109.3
C9 C10 H10A 109.3
C5 C10 H10B 109.3
C9 C10 H10B 109.3
H10A C10 H10B 107.9
C12 C11 C16 117.72(14)
C12 C11 C6 121.44(14)
C16 C11 C6 120.82(14)
C13 C12 C11 121.06(16)
C13 C12 H12A 119.5
C11 C12 H12A 119.5
C14 C13 C12 120.31(16)
C14 C13 H13A 119.8
C12 C13 H13A 119.8
C13 C14 C15 119.56(16)
C13 C14 H14A 120.2
C15 C14 H14A 120.2
C14 C15 C16 120.15(16)
C14 C15 H15A 119.9
C16 C15 H15A 119.9
C15 C16 C11 121.18(15)
C15 C16 H16A 119.4
C11 C16 H16A 119.4
C22 C17 C18 118.41(13)
C22 C17 C3 123.62(13)
C18 C17 C3 117.94(12)
C19 C18 C17 121.47(13)
C19 C18 H18A 119.3
C17 C18 H18A 119.3
O3 C19 C18 125.56(13)
O3 C19 C20 114.92(12)
C18 C19 C20 119.51(13)
O8 C20 C21 124.90(13)
O8 C20 C19 115.81(13)
C21 C20 C19 119.28(13)
C20 C21 C22 120.64(13)
C20 C21 H21A 119.7
C22 C21 H21A 119.7
C17 C22 C21 120.67(13)
C17 C22 H22A 119.7
C21 C22 H22A 119.7
O3 C23 C27 110.57(12)
O3 C23 C24 107.06(12)
C27 C23 C24 103.85(12)
O3 C23 H23A 111.7
C27 C23 H23A 111.7
C24 C23 H23A 111.7
C23 C24 C25 106.76(13)
C23 C24 H24A 110.4
C25 C24 H24A 110.4
C23 C24 H24B 110.4
C25 C24 H24B 110.4
H24A C24 H24B 108.6
C26 C25 C24 105.70(13)
C26 C25 H25A 110.6
C24 C25 H25A 110.6
C26 C25 H25B 110.6
C24 C25 H25B 110.6
H25A C25 H25B 108.7
C25 C26 C27 103.43(14)
C25 C26 H26A 111.1
C27 C26 H26A 111.1
C25 C26 H26B 111.1
C27 C26 H26B 111.1
H26A C26 H26B 109.0
C23 C27 C26 103.45(12)
C23 C27 H27A 111.1
C26 C27 H27A 111.1
C23 C27 H27B 111.1
C26 C27 H27B 111.1
H27A C27 H27B 109.0
C4 C28 C29 114.46(12)
C4 C28 H28A 108.6
C29 C28 H28A 108.6
C4 C28 H28B 108.6
C29 C28 H28B 108.6
H28A C28 H28B 107.6
C32 C29 C30 110.02(13)
C32 C29 C28 109.11(12)
C30 C29 C28 111.00(12)
C32 C29 H29A 108.9
C30 C29 H29A 108.9
C28 C29 H29A 108.9
O4 C30 O5 124.11(15)
O4 C30 C29 125.67(14)
O5 C30 C29 110.19(13)
O6' C32 O7 106.6(3)
O6' C32 O6 24.48(19)
O7 C32 O6 122.8(2)
O6' C32 O7' 120.7(2)
O7 C32 O7' 17.69(17)
O6 C32 O7' 131.5(2)
O6' C32 C29 131.1(2)
O7 C32 C29 118.0(2)
O6 C32 C29 119.20(19)
O7' C32 C29 107.18(16)
O8 C34 H34A 109.5
O8 C34 H34B 109.5
H34A C34 H34B 109.5
O8 C34 H34C 109.5
H34A C34 H34C 109.5
H34B C34 H34C 109.5
C32 O7 C33 119.2(3)
O5 C31 H31A 109.5
O5 C31 H31B 109.5
H31A C31 H31B 109.5
O5 C31 H31C 109.5
H31A C31 H31C 109.5
H31B C31 H31C 109.5
O7 C33 H33A 109.5
O7 C33 H33B 109.5
H33A C33 H33B 109.5
O7 C33 H33C 109.5
H33A C33 H33C 109.5
H33B C33 H33C 109.5
C32 O7' C33' 113.6(2)
O5 C31' H31D 109.5
O5 C31' H31E 109.5
H31D C31' H31E 109.5
O5 C31' H31F 109.5
H31D C31' H31F 109.5
H31E C31' H31F 109.5
O7' C33' H33D 109.5
O7' C33' H33E 109.5
H33D C33' H33E 109.5
O7' C33' H33F 109.5
H33D C33' H33F 109.5
H33E C33' H33F 109.5

loop_
_geom_bond_atom_site_label_1
_geom_bond_atom_site_label_2
_geom_bond_distance
N1 O1 1.4500(16)
N1 C4 1.4708(19)
O1 C1 1.4293(18)
O2 C1 1.4031(18)
O2 C5 1.4429(18)
O3 C19 1.3724(17)
O3 C23 1.4436(17)
O4 C30 1.198(2)
O5 C30 1.3369(19)
O5 C31 1.423(4)
O5 C31' 1.510(4)
O8 C20 1.3626(18)
O8 C34 1.4294(18)
C1 C2 1.512(2)
C1 H1A 1.0000
C2 C3 1.535(2)
C2 H2A 0.9900
C2 H2B 0.9900
C3 C17 1.517(2)
C3 C4 1.5348(19)
C3 H3A 1.0000
C4 C28 1.532(2)
C4 H4A 1.0000
C5 C10 1.521(2)
C5 C6 1.533(2)
C5 H5A 1.0000
C6 C11 1.516(2)
C6 C7 1.541(2)
C6 H6A 1.0000
C7 C8 1.527(2)
C7 H7A 0.9900
C7 H7B 0.9900
C8 C9 1.523(3)
C8 H8A 0.9900
C8 H8B 0.9900
C9 C10 1.523(2)
C9 H9A 0.9900
C9 H9B 0.9900
C10 H10A 0.9900
C10 H10B 0.9900
C11 C12 1.394(2)
C11 C16 1.395(2)
C12 C13 1.390(2)
C12 H12A 0.9500
C13 C14 1.381(3)
C13 H13A 0.9500
C14 C15 1.381(3)
C14 H14A 0.9500
C15 C16 1.391(2)
C15 H15A 0.9500
C16 H16A 0.9500
C17 C22 1.381(2)
C17 C18 1.4022(19)
C18 C19 1.382(2)
C18 H18A 0.9500
C19 C20 1.407(2)
C20 C21 1.379(2)
C21 C22 1.399(2)
C21 H21A 0.9500
C22 H22A 0.9500
C23 C27 1.521(2)
C23 C24 1.529(2)
C23 H23A 1.0000
C24 C25 1.546(2)
C24 H24A 0.9900
C24 H24B 0.9900
C25 C26 1.535(2)
C25 H25A 0.9900
C25 H25B 0.9900
C26 C27 1.539(2)
C26 H26A 0.9900
C26 H26B 0.9900
C27 H27A 0.9900
C27 H27B 0.9900
C28 C29 1.538(2)
C28 H28A 0.9900
C28 H28B 0.9900
C29 C32 1.507(2)
C29 C30 1.515(2)
C29 H29A 1.0000
C32 O6' 1.123(3)
C32 O7 1.198(3)
C32 O6 1.321(3)
C32 O7' 1.452(3)
C34 H34A 0.9800
C34 H34B 0.9800
C34 H34C 0.9800
O7 C33 1.442(5)
C31 H31A 0.9800
C31 H31B 0.9800
C31 H31C 0.9800
C33 H33A 0.9800
C33 H33B 0.9800
C33 H33C 0.9800
O7' C33' 1.463(4)
C31' H31D 0.9800
C31' H31E 0.9800
C31' H31F 0.9800
C33' H33D 0.9800
C33' H33E 0.9800
C33' H33F 0.9800

loop_
_geom_torsion_atom_site_label_1
_geom_torsion_atom_site_label_2
_geom_torsion_atom_site_label_3
_geom_torsion_atom_site_label_4
_geom_torsion
C4 N1 O1 C1 -60.02(14)
C5 O2 C1 O1 -74.59(15)
C5 O2 C1 C2 163.42(11)
N1 O1 C1 O2 -58.95(15)
N1 O1 C1 C2 61.77(15)
O2 C1 C2 C3 65.47(15)
O1 C1 C2 C3 -57.15(16)
C1 C2 C3 C17 177.86(12)
C1 C2 C3 C4 49.98(16)
O1 N1 C4 C28 174.89(11)
O1 N1 C4 C3 53.62(15)
C17 C3 C4 N1 -174.61(12)
C2 C3 C4 N1 -49.13(16)
C17 C3 C4 C28 66.40(16)
C2 C3 C4 C28 -168.13(12)
C1 O2 C5 C10 -91.23(15)
C1 O2 C5 C6 146.97(12)
O2 C5 C6 C11 -58.94(16)
C10 C5 C6 C11 -179.51(13)
O2 C5 C6 C7 175.31(11)
C10 C5 C6 C7 54.73(17)
C11 C6 C7 C8 178.76(14)
C5 C6 C7 C8 -56.20(18)
C6 C7 C8 C9 57.64(19)
C7 C8 C9 C10 -56.7(2)
O2 C5 C10 C9 -174.92(14)
C6 C5 C10 C9 -55.52(19)
C8 C9 C10 C5 56.1(2)
C5 C6 C11 C12 -68.08(18)
C7 C6 C11 C12 55.89(19)
C5 C6 C11 C16 110.21(16)
C7 C6 C11 C16 -125.82(15)
C16 C11 C12 C13 -1.1(2)
C6 C11 C12 C13 177.27(14)
C11 C12 C13 C14 0.5(2)
C12 C13 C14 C15 0.7(3)
C13 C14 C15 C16 -1.3(2)
C14 C15 C16 C11 0.7(2)
C12 C11 C16 C15 0.5(2)
C6 C11 C16 C15 -177.83(14)
C4 C3 C17 C22 29.3(2)
C2 C3 C17 C22 -95.57(16)
C4 C3 C17 C18 -153.08(13)
C2 C3 C17 C18 82.02(16)
C22 C17 C18 C19 -0.5(2)
C3 C17 C18 C19 -178.19(13)
C23 O3 C19 C18 -8.6(2)
C23 O3 C19 C20 172.13(12)
C17 C18 C19 O3 -179.88(13)
C17 C18 C19 C20 -0.7(2)
C34 O8 C20 C21 -11.2(2)
C34 O8 C20 C19 170.17(14)
O3 C19 C20 O8 -0.47(19)
C18 C19 C20 O8 -179.77(12)
O3 C19 C20 C21 -179.17(13)
C18 C19 C20 C21 1.5(2)
O8 C20 C21 C22 -179.84(13)
C19 C20 C21 C22 -1.3(2)
C18 C17 C22 C21 0.8(2)
C3 C17 C22 C21 178.33(13)
C20 C21 C22 C17 0.1(2)
C19 O3 C23 C27 -73.89(16)
C19 O3 C23 C24 173.62(12)
O3 C23 C24 C25 93.90(15)
C27 C23 C24 C25 -23.12(16)
C23 C24 C25 C26 -1.54(18)
C24 C25 C26 C27 25.27(17)
O3 C23 C27 C26 -75.58(15)
C24 C23 C27 C26 38.96(15)
C25 C26 C27 C23 -39.94(16)
N1 C4 C28 C29 61.12(15)
C3 C4 C28 C29 -175.91(12)
C4 C28 C29 C32 71.49(17)
C4 C28 C29 C30 -167.10(12)
C31 O5 C30 O4 -13.0(3)
C31' O5 C30 O4 6.2(3)
C31 O5 C30 C29 168.8(2)
C31' O5 C30 C29 -171.9(2)
C32 C29 C30 O4 127.11(18)
C28 C29 C30 O4 6.2(2)
C32 C29 C30 O5 -54.77(17)
C28 C29 C30 O5 -175.65(13)
C30 C29 C32 O6' -55.8(3)
C28 C29 C32 O6' 66.2(3)
C30 C29 C32 O7 151.0(2)
C28 C29 C32 O7 -87.0(2)
C30 C29 C32 O6 -29.4(2)
C28 C29 C32 O6 92.6(2)
C30 C29 C32 O7' 135.85(16)
C28 C29 C32 O7' -102.15(17)
O6' C32 O7 C33 14.0(4)
O6 C32 O7 C33 -6.4(5)
O7' C32 O7 C33 -131.5(8)
C29 C32 O7 C33 173.2(3)
O6' C32 O7' C33' 0.7(4)
O7 C32 O7' C33' 39.9(6)
O6 C32 O7' C33' -26.7(4)
C29 C32 O7' C33' 170.5(2)
